data_4080796
loop_
_publ_author_name
'Barrios-Francisco, Rigoberto'
'Balaraman, Ekambaram'
'Diskin-Posner, Yael'
'Leitus, Gregory'
'Shimon, Linda J. W.'
'Milstein, David'

_publ_section_title
;
 PNN Ruthenium Pincer Complexes Based on Phosphinated
 2,2&#x2032;-Dipyridinemethane and 2,2&#x2032;-Oxobispyridine.
 Metal--Ligand Cooperation in Cyclometalation and Catalysis
;
_journal_issue 10
_journal_name_full Organometallics
_journal_page_first 2973
_journal_paper_doi 10.1021/om400194w
_journal_volume 32
_journal_year 2013
_chemical_formula_moiety 'C23 H34 Cl N2 O P Ru'
_chemical_formula_sum 'C23 H34 Cl N2 O P Ru'
_chemical_formula_weight 522.01
_chemical_name_systematic
; 
 ? 
;
_space_group_IT_number 14
_symmetry_cell_setting monoclinic
_symmetry_space_group_name_Hall '-P 2ybc'
_symmetry_space_group_name_H-M 'P 1 21/c 1'
_atom_sites_solution_hydrogens geom
_atom_sites_solution_primary direct
_atom_sites_solution_secondary difmap
_audit_creation_method SHELXL-97
_cell_angle_alpha 90.00
_cell_angle_beta 97.5400(6)
_cell_angle_gamma 90.00
_cell_formula_units_Z 4
_cell_length_a 8.78300(10)
_cell_length_b 16.6240(2)
_cell_length_c 15.9790(2)
_cell_measurement_reflns_used 9023
_cell_measurement_temperature 120(2)
_cell_measurement_theta_max 33.14
_cell_measurement_theta_min 1.00
_cell_volume 2312.90(5)
_computing_cell_refinement HKL
_computing_data_collection HKL
_computing_data_reduction HKL
_computing_structure_refinement 'SHELXL-97 (Sheldrick, 1997)'
_computing_structure_solution 'SIR-97 (Altmore et al, 1994)'
_diffrn_ambient_temperature 120(2)
_diffrn_measured_fraction_theta_full 0.999
_diffrn_measured_fraction_theta_max 0.999
_diffrn_measurement_device_type 'Nonius Kappa CCD'
_diffrn_measurement_method 'omega and phi scans'
_diffrn_radiation_monochromator graphite
_diffrn_radiation_source 'fine-focus sealed tube'
_diffrn_radiation_type MoK\a
_diffrn_radiation_wavelength 0.71073
_diffrn_reflns_av_R_equivalents 0.0350
_diffrn_reflns_av_sigmaI/netI 0.0253
_diffrn_reflns_limit_h_max 13
_diffrn_reflns_limit_h_min -13
_diffrn_reflns_limit_k_max 25
_diffrn_reflns_limit_k_min -25
_diffrn_reflns_limit_l_max 24
_diffrn_reflns_limit_l_min -24
_diffrn_reflns_number 50619
_diffrn_reflns_theta_full 33.16
_diffrn_reflns_theta_max 33.16
_diffrn_reflns_theta_min 2.64
_exptl_absorpt_coefficient_mu 0.879
_exptl_absorpt_correction_T_max 0.931
_exptl_absorpt_correction_T_min 0.751
_exptl_absorpt_correction_type empirical
_exptl_absorpt_process_details 'PLATON (Spek, A.L. 1995)'
_exptl_crystal_colour 'light yellow'
_exptl_crystal_density_diffrn 1.499
_exptl_crystal_density_method 'not measured'
_exptl_crystal_description prism
_exptl_crystal_F_000 1080
_exptl_crystal_size_max 0.50
_exptl_crystal_size_mid 0.10
_exptl_crystal_size_min 0.10
_refine_diff_density_max 0.650
_refine_diff_density_min -0.640
_refine_diff_density_rms 0.083
_refine_ls_extinction_method none
_refine_ls_goodness_of_fit_ref 1.030
_refine_ls_hydrogen_treatment mixed
_refine_ls_matrix_type full
_refine_ls_number_parameters 274
_refine_ls_number_reflns 8829
_refine_ls_number_restraints 0
_refine_ls_restrained_S_all 1.030
_refine_ls_R_factor_all 0.0314
_refine_ls_R_factor_gt 0.0261
_refine_ls_shift/su_max 0.003
_refine_ls_shift/su_mean 0.000
_refine_ls_structure_factor_coef Fsqd
_refine_ls_weighting_details 'calc w=1/[\s^2^(Fo^2^)+(0.0281P)^2^+1.5138P] where P=(Fo^2^+2Fc^2^)/3'
_refine_ls_weighting_scheme calc
_refine_ls_wR_factor_gt 0.0609
_refine_ls_wR_factor_ref 0.0637
_reflns_number_gt 7888
_reflns_number_total 8829
_reflns_threshold_expression >2sigma(I)
_cod_data_source_file om400194w_si_002.cif
_cod_data_source_block complex_6a
_cod_depositor_comments
;
The following automatic conversions were performed:

'_symmetry_cell_setting' value 'Monoclinic' changed to 'monoclinic'
according to /home/saulius/struct/CIF-dictionaries/cif_core.dic
dictionary named 'cif_core.dic' version 2.3.1 from 2005-06-27.

Automatic conversion script
Id: cif_fix_values 1891 2012-01-12 08:04:46Z andrius 
;
_cod_original_sg_symbol_Hall -P2ybc
_cod_original_sg_symbol_H-M P2(1)/c
_cod_database_code 4080796

loop_
_symmetry_equiv_pos_as_xyz
'x, y, z'
'-x, y+1/2, -z+1/2'
'-x, -y, -z'
'x, -y-1/2, z-1/2'

loop_
_atom_site_label
_atom_site_type_symbol
_atom_site_fract_x
_atom_site_fract_y
_atom_site_fract_z
_atom_site_U_iso_or_equiv
_atom_site_adp_type
_atom_site_occupancy
_atom_site_symmetry_multiplicity
_atom_site_calc_flag
_atom_site_refinement_flags
Ru1 Ru 0.179813(10) 0.047855(6) 0.768313(6) 0.01172(3) Uani 1 1 d .
H1 H 0.100(2) 0.0027(13) 0.8342(13) 0.032(5) Uiso 1 1 d .
Cl1 Cl 0.29415(3) 0.12079(2) 0.649727(19) 0.01802(6) Uani 1 1 d .
P1 P 0.24616(4) 0.143833(19) 0.867712(19) 0.01295(6) Uani 1 1 d .
C1 C 0.34025(15) -0.01832(8) 0.80568(8) 0.0170(2) Uani 1 1 d .
O1 O 0.43787(13) -0.06241(7) 0.83046(7) 0.0270(2) Uani 1 1 d .
N1 N -0.01580(12) 0.12756(6) 0.73211(6) 0.01334(18) Uani 1 1 d .
N2 N 0.08211(12) -0.02785(7) 0.66473(7) 0.01426(18) Uani 1 1 d .
C2 C 0.15586(15) 0.22973(8) 0.80738(8) 0.0171(2) Uani 1 1 d .
H2A H 0.1319 0.2721 0.8472 0.021 Uiso 1 1 calc R
H2B H 0.2295 0.2525 0.7719 0.021 Uiso 1 1 calc R
C3 C 0.00989(14) 0.20629(7) 0.75152(7) 0.0147(2) Uani 1 1 d .
C4 C -0.09317(15) 0.26663(8) 0.72163(8) 0.0181(2) Uani 1 1 d .
H4 H -0.0718 0.3213 0.7358 0.022 Uiso 1 1 calc R
C5 C -0.22689(16) 0.24548(8) 0.67107(9) 0.0199(2) Uani 1 1 d .
H5 H -0.2976 0.2857 0.6485 0.024 Uiso 1 1 calc R
C6 C -0.25674(15) 0.16473(8) 0.65363(8) 0.0178(2) Uani 1 1 d .
H6 H -0.3498 0.1494 0.6203 0.021 Uiso 1 1 calc R
C7 C -0.15036(14) 0.10602(7) 0.68486(7) 0.0137(2) Uani 1 1 d .
C8 C -0.18871(14) 0.01586(8) 0.67051(8) 0.0147(2) Uani 1 1 d .
C9 C -0.34793(15) 0.00652(9) 0.61797(9) 0.0206(2) Uani 1 1 d .
H9A H -0.3475 0.0327 0.5631 0.031 Uiso 1 1 calc R
H9B H -0.4260 0.0317 0.6480 0.031 Uiso 1 1 calc R
H9C H -0.3715 -0.0508 0.6095 0.031 Uiso 1 1 calc R
C10 C -0.20330(15) -0.02526(8) 0.75617(8) 0.0187(2) Uani 1 1 d .
H10A H -0.2369 -0.0811 0.7463 0.028 Uiso 1 1 calc R
H10B H -0.2788 0.0038 0.7847 0.028 Uiso 1 1 calc R
H10C H -0.1034 -0.0245 0.7916 0.028 Uiso 1 1 calc R
C11 C -0.06577(14) -0.02820(7) 0.62727(8) 0.0138(2) Uani 1 1 d .
C12 C -0.10643(15) -0.06960(8) 0.55129(8) 0.0161(2) Uani 1 1 d .
H12 H -0.2101 -0.0689 0.5252 0.019 Uiso 1 1 calc R
C13 C 0.00272(16) -0.11156(8) 0.51375(8) 0.0173(2) Uani 1 1 d .
H13 H -0.0246 -0.1389 0.4618 0.021 Uiso 1 1 calc R
C14 C 0.15226(16) -0.11277(8) 0.55354(8) 0.0188(2) Uani 1 1 d .
H14 H 0.2294 -0.1424 0.5305 0.023 Uiso 1 1 calc R
C15 C 0.18688(15) -0.06985(8) 0.62757(8) 0.0172(2) Uani 1 1 d .
H15 H 0.2903 -0.0698 0.6540 0.021 Uiso 1 1 calc R
C16 C 0.15083(14) 0.13676(8) 0.96684(8) 0.0162(2) Uani 1 1 d .
C17 C -0.02391(15) 0.14233(9) 0.93965(9) 0.0203(2) Uani 1 1 d .
H17A H -0.0779 0.1322 0.9885 0.030 Uiso 1 1 calc R
H17B H -0.0549 0.1021 0.8959 0.030 Uiso 1 1 calc R
H17C H -0.0499 0.1962 0.9173 0.030 Uiso 1 1 calc R
C18 C 0.19482(17) 0.20357(9) 1.03193(9) 0.0238(3) Uani 1 1 d .
H18A H 0.1284 0.2005 1.0765 0.036 Uiso 1 1 calc R
H18B H 0.1820 0.2561 1.0041 0.036 Uiso 1 1 calc R
H18C H 0.3022 0.1968 1.0567 0.036 Uiso 1 1 calc R
C19 C 0.18696(16) 0.05482(8) 1.00970(8) 0.0200(2) Uani 1 1 d .
H19A H 0.2956 0.0530 1.0334 0.030 Uiso 1 1 calc R
H19B H 0.1652 0.0118 0.9680 0.030 Uiso 1 1 calc R
H19C H 0.1231 0.0476 1.0550 0.030 Uiso 1 1 calc R
C20 C 0.45078(15) 0.17771(9) 0.89708(8) 0.0189(2) Uani 1 1 d .
C21 C 0.46479(19) 0.26602(10) 0.92583(11) 0.0302(3) Uani 1 1 d .
H21A H 0.5735 0.2809 0.9370 0.045 Uiso 1 1 calc R
H21B H 0.4169 0.2727 0.9774 0.045 Uiso 1 1 calc R
H21C H 0.4129 0.3007 0.8813 0.045 Uiso 1 1 calc R
C22 C 0.53201(16) 0.12270(10) 0.96603(10) 0.0257(3) Uani 1 1 d .
H22A H 0.5162 0.0664 0.9489 0.039 Uiso 1 1 calc R
H22B H 0.4896 0.1319 1.0190 0.039 Uiso 1 1 calc R
H22C H 0.6422 0.1347 0.9743 0.039 Uiso 1 1 calc R
C23 C 0.53532(16) 0.17000(10) 0.81908(10) 0.0257(3) Uani 1 1 d .
H23A H 0.4861 0.2049 0.7740 0.039 Uiso 1 1 calc R
H23B H 0.5310 0.1140 0.7996 0.039 Uiso 1 1 calc R
H23C H 0.6428 0.1862 0.8339 0.039 Uiso 1 1 calc R

loop_
_atom_site_aniso_label
_atom_site_aniso_U_11
_atom_site_aniso_U_22
_atom_site_aniso_U_33
_atom_site_aniso_U_23
_atom_site_aniso_U_13
_atom_site_aniso_U_12
Ru1 0.01103(5) 0.01185(5) 0.01211(4) -0.00006(3) 0.00088(3) 0.00133(3)
Cl1 0.01646(13) 0.02167(14) 0.01602(12) 0.00354(10) 0.00243(10) 0.00056(10)
P1 0.01153(13) 0.01274(13) 0.01434(13) -0.00077(10) 0.00083(10) -0.00050(10)
C1 0.0188(5) 0.0166(5) 0.0153(5) 0.0003(4) 0.0009(4) 0.0005(4)
O1 0.0227(5) 0.0286(6) 0.0285(5) 0.0034(4) -0.0011(4) 0.0101(4)
N1 0.0128(4) 0.0136(4) 0.0139(4) 0.0002(3) 0.0028(3) 0.0012(3)
N2 0.0152(4) 0.0134(4) 0.0141(4) -0.0003(3) 0.0020(3) 0.0024(4)
C2 0.0175(5) 0.0130(5) 0.0201(5) 0.0005(4) 0.0002(4) -0.0007(4)
C3 0.0162(5) 0.0131(5) 0.0152(5) 0.0001(4) 0.0034(4) 0.0011(4)
C4 0.0201(6) 0.0146(5) 0.0195(5) 0.0004(4) 0.0024(4) 0.0035(4)
C5 0.0203(6) 0.0182(6) 0.0208(6) 0.0014(5) 0.0006(5) 0.0068(5)
C6 0.0154(5) 0.0197(6) 0.0175(5) -0.0005(4) -0.0007(4) 0.0044(4)
C7 0.0127(5) 0.0159(5) 0.0127(5) -0.0007(4) 0.0028(4) 0.0015(4)
C8 0.0122(5) 0.0155(5) 0.0166(5) -0.0008(4) 0.0021(4) 0.0004(4)
C9 0.0141(5) 0.0225(6) 0.0243(6) -0.0039(5) -0.0004(4) -0.0001(4)
C10 0.0176(5) 0.0193(6) 0.0200(6) 0.0015(5) 0.0058(4) -0.0013(4)
C11 0.0140(5) 0.0125(5) 0.0147(5) -0.0005(4) 0.0018(4) 0.0001(4)
C12 0.0173(5) 0.0153(5) 0.0154(5) -0.0017(4) 0.0007(4) -0.0012(4)
C13 0.0222(6) 0.0144(5) 0.0155(5) -0.0023(4) 0.0030(4) -0.0005(4)
C14 0.0219(6) 0.0174(6) 0.0175(5) -0.0026(4) 0.0040(4) 0.0051(5)
C15 0.0167(5) 0.0181(6) 0.0166(5) -0.0009(4) 0.0014(4) 0.0056(4)
C16 0.0153(5) 0.0180(6) 0.0155(5) -0.0018(4) 0.0028(4) 0.0003(4)
C17 0.0159(5) 0.0257(7) 0.0201(6) -0.0010(5) 0.0048(4) 0.0014(5)
C18 0.0243(6) 0.0257(7) 0.0216(6) -0.0092(5) 0.0034(5) 0.0008(5)
C19 0.0217(6) 0.0221(6) 0.0164(5) 0.0032(4) 0.0029(4) 0.0007(5)
C20 0.0132(5) 0.0225(6) 0.0204(6) -0.0014(5) -0.0003(4) -0.0044(4)
C21 0.0261(7) 0.0244(7) 0.0390(8) -0.0065(6) 0.0004(6) -0.0108(6)
C22 0.0148(6) 0.0349(8) 0.0255(7) 0.0018(6) -0.0042(5) 0.0009(5)
C23 0.0159(6) 0.0362(8) 0.0256(7) -0.0008(6) 0.0045(5) -0.0067(5)

loop_
_atom_type_symbol
_atom_type_description
_atom_type_scat_dispersion_real
_atom_type_scat_dispersion_imag
_atom_type_scat_source
C C 0.0033 0.0016 'International Tables Vol C Tables 4.2.6.8 and 6.1.1.4'
H H 0.0000 0.0000 'International Tables Vol C Tables 4.2.6.8 and 6.1.1.4'
Cl Cl 0.1484 0.1585 'International Tables Vol C Tables 4.2.6.8 and 6.1.1.4'
N N 0.0061 0.0033 'International Tables Vol C Tables 4.2.6.8 and 6.1.1.4'
P P 0.1023 0.0942 'International Tables Vol C Tables 4.2.6.8 and 6.1.1.4'
O O 0.0106 0.0060 'International Tables Vol C Tables 4.2.6.8 and 6.1.1.4'
Ru Ru -1.2594 0.8363 'International Tables Vol C Tables 4.2.6.8 and 6.1.1.4'

loop_
_geom_angle_atom_site_label_1
_geom_angle_atom_site_label_2
_geom_angle_atom_site_label_3
_geom_angle
C1 Ru1 N2 96.39(5)
C1 Ru1 N1 176.23(5)
N2 Ru1 N1 86.05(4)
C1 Ru1 P1 94.50(4)
N2 Ru1 P1 169.10(3)
N1 Ru1 P1 83.11(3)
C1 Ru1 Cl1 99.58(4)
N2 Ru1 Cl1 82.20(3)
N1 Ru1 Cl1 83.58(3)
P1 Ru1 Cl1 95.462(11)
C1 Ru1 H1 83.3(8)
N2 Ru1 H1 93.9(8)
N1 Ru1 H1 93.7(8)
P1 Ru1 H1 87.9(8)
Cl1 Ru1 H1 175.4(8)
C2 P1 C20 103.28(6)
C2 P1 C16 106.20(6)
C20 P1 C16 108.84(6)
C2 P1 Ru1 97.19(4)
C20 P1 Ru1 122.20(4)
C16 P1 Ru1 116.16(4)
O1 C1 Ru1 177.28(13)
C3 N1 C7 119.05(10)
C3 N1 Ru1 115.01(8)
C7 N1 Ru1 125.52(8)
C15 N2 C11 118.09(11)
C15 N2 Ru1 114.29(8)
C11 N2 Ru1 126.88(8)
C3 C2 P1 112.46(9)
C3 C2 H2A 109.1
P1 C2 H2A 109.1
C3 C2 H2B 109.1
P1 C2 H2B 109.1
H2A C2 H2B 107.8
N1 C3 C4 122.35(12)
N1 C3 C2 119.04(11)
C4 C3 C2 118.61(11)
C5 C4 C3 118.81(12)
C5 C4 H4 120.6
C3 C4 H4 120.6
C4 C5 C6 119.15(12)
C4 C5 H5 120.4
C6 C5 H5 120.4
C5 C6 C7 120.24(12)
C5 C6 H6 119.9
C7 C6 H6 119.9
N1 C7 C6 120.30(11)
N1 C7 C8 119.50(10)
C6 C7 C8 120.11(11)
C11 C8 C9 110.29(10)
C11 C8 C7 112.04(10)
C9 C8 C7 110.04(10)
C11 C8 C10 109.29(10)
C9 C8 C10 105.21(10)
C7 C8 C10 109.75(10)
C8 C9 H9A 109.5
C8 C9 H9B 109.5
H9A C9 H9B 109.5
C8 C9 H9C 109.5
H9A C9 H9C 109.5
H9B C9 H9C 109.5
C8 C10 H10A 109.5
C8 C10 H10B 109.5
H10A C10 H10B 109.5
C8 C10 H10C 109.5
H10A C10 H10C 109.5
H10B C10 H10C 109.5
N2 C11 C12 120.33(11)
N2 C11 C8 119.11(10)
C12 C11 C8 120.54(11)
C13 C12 C11 120.73(12)
C13 C12 H12 119.6
C11 C12 H12 119.6
C14 C13 C12 118.57(12)
C14 C13 H13 120.7
C12 C13 H13 120.7
C15 C14 C13 118.41(12)
C15 C14 H14 120.8
C13 C14 H14 120.8
N2 C15 C14 123.83(12)
N2 C15 H15 118.1
C14 C15 H15 118.1
C18 C16 C19 108.66(11)
C18 C16 C17 107.46(11)
C19 C16 C17 108.55(11)
C18 C16 P1 115.01(9)
C19 C16 P1 109.87(9)
C17 C16 P1 107.10(8)
C16 C17 H17A 109.5
C16 C17 H17B 109.5
H17A C17 H17B 109.5
C16 C17 H17C 109.5
H17A C17 H17C 109.5
H17B C17 H17C 109.5
C16 C18 H18A 109.5
C16 C18 H18B 109.5
H18A C18 H18B 109.5
C16 C18 H18C 109.5
H18A C18 H18C 109.5
H18B C18 H18C 109.5
C16 C19 H19A 109.5
C16 C19 H19B 109.5
H19A C19 H19B 109.5
C16 C19 H19C 109.5
H19A C19 H19C 109.5
H19B C19 H19C 109.5
C22 C20 C21 110.06(12)
C22 C20 C23 107.70(12)
C21 C20 C23 107.06(12)
C22 C20 P1 109.85(10)
C21 C20 P1 113.34(10)
C23 C20 P1 108.64(9)
C20 C21 H21A 109.5
C20 C21 H21B 109.5
H21A C21 H21B 109.5
C20 C21 H21C 109.5
H21A C21 H21C 109.5
H21B C21 H21C 109.5
C20 C22 H22A 109.5
C20 C22 H22B 109.5
H22A C22 H22B 109.5
C20 C22 H22C 109.5
H22A C22 H22C 109.5
H22B C22 H22C 109.5
C20 C23 H23A 109.5
C20 C23 H23B 109.5
H23A C23 H23B 109.5
C20 C23 H23C 109.5
H23A C23 H23C 109.5
H23B C23 H23C 109.5

loop_
_geom_bond_atom_site_label_1
_geom_bond_atom_site_label_2
_geom_bond_distance
Ru1 C1 1.8252(13)
Ru1 N2 2.1649(11)
Ru1 N1 2.1866(10)
Ru1 P1 2.2727(3)
Ru1 Cl1 2.5629(3)
Ru1 H1 1.54(2)
P1 C2 1.8431(13)
P1 C20 1.8831(13)
P1 C16 1.8900(12)
C1 O1 1.1577(17)
N1 C3 1.3571(16)
N1 C7 1.3642(16)
N2 C15 1.3529(16)
N2 C11 1.3570(16)
C2 C3 1.5139(18)
C2 H2A 0.9900
C2 H2B 0.9900
C3 C4 1.3928(17)
C4 C5 1.3808(19)
C4 H4 0.9500
C5 C6 1.3890(19)
C5 H5 0.9500
C6 C7 1.3972(17)
C6 H6 0.9500
C7 C8 1.5468(18)
C8 C11 1.5412(17)
C8 C9 1.5416(18)
C8 C10 1.5502(18)
C9 H9A 0.9800
C9 H9B 0.9800
C9 H9C 0.9800
C10 H10A 0.9800
C10 H10B 0.9800
C10 H10C 0.9800
C11 C12 1.4005(17)
C12 C13 1.3844(18)
C12 H12 0.9500
C13 C14 1.3822(19)
C13 H13 0.9500
C14 C15 1.3806(18)
C14 H14 0.9500
C15 H15 0.9500
C16 C18 1.5359(19)
C16 C19 1.5389(19)
C16 C17 1.5420(18)
C17 H17A 0.9800
C17 H17B 0.9800
C17 H17C 0.9800
C18 H18A 0.9800
C18 H18B 0.9800
C18 H18C 0.9800
C19 H19A 0.9800
C19 H19B 0.9800
C19 H19C 0.9800
C20 C22 1.534(2)
C20 C21 1.538(2)
C20 C23 1.538(2)
C21 H21A 0.9800
C21 H21B 0.9800
C21 H21C 0.9800
C22 H22A 0.9800
C22 H22B 0.9800
C22 H22C 0.9800
C23 H23A 0.9800
C23 H23B 0.9800
C23 H23C 0.9800

loop_
_geom_torsion_atom_site_label_1
_geom_torsion_atom_site_label_2
_geom_torsion_atom_site_label_3
_geom_torsion_atom_site_label_4
_geom_torsion
C1 Ru1 P1 C2 154.01(6)
N2 Ru1 P1 C2 -23.10(16)
N1 Ru1 P1 C2 -28.92(5)
Cl1 Ru1 P1 C2 53.92(4)
C1 Ru1 P1 C20 43.33(7)
N2 Ru1 P1 C20 -133.78(16)
N1 Ru1 P1 C20 -139.60(6)
Cl1 Ru1 P1 C20 -56.76(5)
C1 Ru1 P1 C16 -93.95(6)
N2 Ru1 P1 C16 88.94(16)
N1 Ru1 P1 C16 83.12(5)
Cl1 Ru1 P1 C16 165.96(5)
N2 Ru1 N1 C3 -152.48(9)
P1 Ru1 N1 C3 26.42(8)
Cl1 Ru1 N1 C3 -69.90(8)
N2 Ru1 N1 C7 19.92(10)
P1 Ru1 N1 C7 -161.19(10)
Cl1 Ru1 N1 C7 102.49(9)
C1 Ru1 N2 C15 -33.70(10)
N1 Ru1 N2 C15 149.19(9)
P1 Ru1 N2 C15 143.40(13)
Cl1 Ru1 N2 C15 65.14(9)
C1 Ru1 N2 C11 156.36(11)
N1 Ru1 N2 C11 -20.75(10)
P1 Ru1 N2 C11 -26.5(2)
Cl1 Ru1 N2 C11 -104.81(10)
C20 P1 C2 C3 159.57(9)
C16 P1 C2 C3 -85.97(10)
Ru1 P1 C2 C3 34.00(9)
C7 N1 C3 C4 -3.08(17)
Ru1 N1 C3 C4 169.84(10)
C7 N1 C3 C2 177.14(11)
Ru1 N1 C3 C2 -9.93(14)
P1 C2 C3 N1 -18.56(14)
P1 C2 C3 C4 161.65(10)
N1 C3 C4 C5 0.61(19)
C2 C3 C4 C5 -179.61(12)
C3 C4 C5 C6 1.9(2)
C4 C5 C6 C7 -1.9(2)
C3 N1 C7 C6 3.02(17)
Ru1 N1 C7 C6 -169.10(9)
C3 N1 C7 C8 -173.38(10)
Ru1 N1 C7 C8 14.51(15)
C5 C6 C7 N1 -0.56(19)
C5 C6 C7 C8 175.81(12)
N1 C7 C8 C11 -58.72(14)
C6 C7 C8 C11 124.88(12)
N1 C7 C8 C9 178.20(11)
C6 C7 C8 C9 1.80(15)
N1 C7 C8 C10 62.88(14)
C6 C7 C8 C10 -113.52(12)
C15 N2 C11 C12 -1.43(18)
Ru1 N2 C11 C12 168.18(9)
C15 N2 C11 C8 177.15(11)
Ru1 N2 C11 C8 -13.25(16)
C9 C8 C11 N2 -179.06(11)
C7 C8 C11 N2 58.00(15)
C10 C8 C11 N2 -63.87(14)
C9 C8 C11 C12 -0.49(16)
C7 C8 C11 C12 -123.43(12)
C10 C8 C11 C12 114.70(13)
N2 C11 C12 C13 0.80(19)
C8 C11 C12 C13 -177.76(12)
C11 C12 C13 C14 1.0(2)
C12 C13 C14 C15 -2.1(2)
C11 N2 C15 C14 0.3(2)
Ru1 N2 C15 C14 -170.60(11)
C13 C14 C15 N2 1.5(2)
C2 P1 C16 C18 -71.83(11)
C20 P1 C16 C18 38.78(12)
Ru1 P1 C16 C18 -178.57(8)
C2 P1 C16 C19 165.21(9)
C20 P1 C16 C19 -84.18(10)
Ru1 P1 C16 C19 58.48(10)
C2 P1 C16 C17 47.50(10)
C20 P1 C16 C17 158.11(9)
Ru1 P1 C16 C17 -59.23(10)
C2 P1 C20 C22 165.75(10)
C16 P1 C20 C22 53.20(11)
Ru1 P1 C20 C22 -86.76(10)
C2 P1 C20 C21 42.18(12)
C16 P1 C20 C21 -70.37(12)
Ru1 P1 C20 C21 149.68(9)
C2 P1 C20 C23 -76.68(11)
C16 P1 C20 C23 170.77(10)
Ru1 P1 C20 C23 30.82(12)
